data_1542373
loop_
_publ_author_name
'Thikekar, Tushar Ulhas'
'Selvaraju, Manikandan'
'Sun, Chung-Ming'

_publ_section_title
;
 Skeletally Diverse Synthesis of Indole-Fused Diazocine and Diazepine
 Frameworks by One-Pot, Two-Component Cascade Reaction.
;
_journal_issue 2
_journal_name_full 'Organic letters'
_journal_page_first 316
_journal_page_last 319
_journal_paper_doi 10.1021/acs.orglett.5b03481
_journal_volume 18
_journal_year 2016
_chemical_formula_sum 'C24 H18 N2 O3'
_chemical_formula_weight 382.40
_space_group_crystal_system orthorhombic
_space_group_IT_number 33
_space_group_name_Hall 'P 2c -2n'
_space_group_name_H-M_alt 'P n a 21'
_symmetry_space_group_name_Hall 'P 2c -2n'
_symmetry_space_group_name_H-M 'P n a 21'
_atom_sites_solution_hydrogens geom
_audit_creation_method SHELXL-2014/6
_cell_angle_alpha 90
_cell_angle_beta 90
_cell_angle_gamma 90
_cell_formula_units_Z 4
_cell_length_a 10.8282(6)
_cell_length_b 8.7931(4)
_cell_length_c 19.9988(10)
_cell_measurement_reflns_used 3434
_cell_measurement_temperature 100(2)
_cell_measurement_theta_max 26.1342
_cell_measurement_theta_min 2.5303
_cell_volume 1904.15(17)
_computing_cell_refinement 'SAINT V7.68A (Bruker AXS, 2009)'
_computing_data_collection 'APEX2 (Bruker AXS, 2010)'
_computing_data_reduction 'SAINT V7.68A (Bruker AXS, 2009)'
_computing_molecular_graphics 'SHELXTL (Sheldrick, 2008)'
_computing_publication_material SHELXTL
_computing_structure_refinement 'SHELXL-97 (Sheldrick, 2008)'
_computing_structure_solution 'SHELXS-97 (Sheldrick, 2008)'
_diffrn_ambient_temperature 100(2)
_diffrn_detector_area_resol_mean 8.3333
_diffrn_measured_fraction_theta_full 1.000
_diffrn_measured_fraction_theta_max 0.999
_diffrn_measurement_device_type 'Bruker APEX-II CCD'
_diffrn_measurement_method '\f and \w scans'
_diffrn_radiation_type MoK\a
_diffrn_radiation_wavelength 0.71073
_diffrn_reflns_av_R_equivalents 0.0370
_diffrn_reflns_av_unetI/netI 0.0372
_diffrn_reflns_laue_measured_fraction_full 1.000
_diffrn_reflns_laue_measured_fraction_max 0.999
_diffrn_reflns_limit_h_max 7
_diffrn_reflns_limit_h_min -13
_diffrn_reflns_limit_k_max 11
_diffrn_reflns_limit_k_min -10
_diffrn_reflns_limit_l_max 24
_diffrn_reflns_limit_l_min -25
_diffrn_reflns_number 13906
_diffrn_reflns_point_group_measured_fraction_full 1.000
_diffrn_reflns_point_group_measured_fraction_max 0.999
_diffrn_reflns_theta_full 25.242
_diffrn_reflns_theta_max 26.420
_diffrn_reflns_theta_min 2.037
_exptl_absorpt_coefficient_mu 0.089
_exptl_absorpt_correction_T_max 0.9486
_exptl_absorpt_correction_T_min 0.8867
_exptl_absorpt_correction_type multi-scan
_exptl_absorpt_process_details 'SADABS V2008/1 (Bruker AXS)'
_exptl_crystal_colour Colorless
_exptl_crystal_density_diffrn 1.334
_exptl_crystal_density_meas ?
_exptl_crystal_density_method 'not measured'
_exptl_crystal_description Lump
_exptl_crystal_F_000 800
_exptl_crystal_size_max 0.18
_exptl_crystal_size_mid 0.15
_exptl_crystal_size_min 0.15
_refine_diff_density_max 0.177
_refine_diff_density_min -0.183
_refine_diff_density_rms 0.037
_refine_ls_abs_structure_details
;
 Refined as an inversion twin.
;
_refine_ls_abs_structure_Flack -0.5(13)
_refine_ls_extinction_method none
_refine_ls_goodness_of_fit_ref 1.022
_refine_ls_hydrogen_treatment constr
_refine_ls_matrix_type full
_refine_ls_number_parameters 265
_refine_ls_number_reflns 3899
_refine_ls_number_restraints 1
_refine_ls_restrained_S_all 1.022
_refine_ls_R_factor_all 0.0413
_refine_ls_R_factor_gt 0.0346
_refine_ls_shift/su_max 0.000
_refine_ls_shift/su_mean 0.000
_refine_ls_structure_factor_coef Fsqd
_refine_ls_weighting_details 'w=1/[\s^2^(Fo^2^)+(0.0419P)^2^+0.1070P] where P=(Fo^2^+2Fc^2^)/3'
_refine_ls_weighting_scheme calc
_refine_ls_wR_factor_gt 0.0747
_refine_ls_wR_factor_ref 0.0777
_reflns_Friedel_coverage 0.942
_reflns_friedel_fraction_full 1.000
_reflns_friedel_fraction_max 0.999
_reflns_number_gt 3507
_reflns_number_total 3899
_reflns_threshold_expression 'I > 2\s(I)'
_cod_data_source_file ol5b03481_si_004.cif
_cod_data_source_block 130901LT
_cod_depositor_comments
;
The following automatic conversions were performed:

'_exptl_crystal_density_meas' value 'not measured' was changed to '?'
- the value is perceived as not measured.

Automatic conversion script
Id: cif_fix_values 4268 2015-11-12 08:31:59Z antanas 
;
_cod_database_code 1542373
_shelx_space_group_comment
;
The symmetry employed for this shelxl refinement is uniquely defined
by the following loop, which should always be used as a source of
symmetry information in preference to the above space-group names.
They are only intended as comments.
;
_shelxl_version_number 2014/6

loop_
_space_group_symop_operation_xyz
'x, y, z'
'-x, -y, z+1/2'
'-x+1/2, y+1/2, z+1/2'
'x+1/2, -y+1/2, z'

loop_
_atom_site_label
_atom_site_type_symbol
_atom_site_fract_x
_atom_site_fract_y
_atom_site_fract_z
_atom_site_U_iso_or_equiv
_atom_site_adp_type
_atom_site_occupancy
_atom_site_site_symmetry_order
_atom_site_calc_flag
_atom_site_refinement_flags_posn
_atom_site_refinement_flags_adp
O1 O 0.97648(19) 0.3129(2) 0.67576(9) 0.0289(5) Uani 1 1 d . .
O2 O 0.72340(16) -0.34259(17) 0.39448(8) 0.0189(4) Uani 1 1 d . .
H2 H 0.6533 -0.3657 0.4094 0.028 Uiso 1 1 calc R U
O3 O 1.10612(19) 0.1219(2) 0.65221(8) 0.0282(5) Uani 1 1 d . .
N1 N 0.75738(19) 0.0756(2) 0.39757(9) 0.0167(4) Uani 1 1 d . .
N2 N 0.97615(19) -0.0980(2) 0.43474(10) 0.0166(4) Uani 1 1 d . .
C1 C 1.1664(3) 0.1463(4) 0.71635(13) 0.0361(7) Uani 1 1 d . .
H1A H 1.1967 0.2512 0.7188 0.054 Uiso 1 1 calc R U
H1B H 1.2359 0.0758 0.7209 0.054 Uiso 1 1 calc R U
H1C H 1.1071 0.1285 0.7525 0.054 Uiso 1 1 calc R U
C2 C 1.0115(3) 0.2138(3) 0.63855(12) 0.0201(6) Uani 1 1 d . .
C3 C 0.9548(2) 0.1810(3) 0.57219(12) 0.0187(5) Uani 1 1 d . .
C4 C 0.9937(2) 0.0610(3) 0.53208(12) 0.0174(5) Uani 1 1 d . .
H4 H 1.0633 0.0021 0.5450 0.021 Uiso 1 1 calc R U
C5 C 0.9310(2) 0.0266(2) 0.47291(11) 0.0151(5) Uani 1 1 d . .
C6 C 0.9020(2) -0.1982(2) 0.41287(11) 0.0165(5) Uani 1 1 d . .
H6 H 0.9368 -0.2777 0.3868 0.020 Uiso 1 1 calc R U
C7 C 0.7632(2) -0.2041(2) 0.42409(12) 0.0156(5) Uani 1 1 d . .
C8 C 0.7341(2) -0.2043(3) 0.49896(12) 0.0167(5) Uani 1 1 d . .
C9 C 0.6461(2) -0.1104(3) 0.52790(12) 0.0195(5) Uani 1 1 d . .
H9 H 0.6002 -0.0421 0.5008 0.023 Uiso 1 1 calc R U
C10 C 0.6248(3) -0.1159(3) 0.59644(12) 0.0253(6) Uani 1 1 d . .
H10 H 0.5638 -0.0522 0.6159 0.030 Uiso 1 1 calc R U
C11 C 0.6921(3) -0.2138(3) 0.63613(12) 0.0251(6) Uani 1 1 d . .
H11 H 0.6792 -0.2150 0.6831 0.030 Uiso 1 1 calc R U
C12 C 0.7122(2) -0.0717(3) 0.38545(11) 0.0160(5) Uani 1 1 d . .
C13 C 0.6980(2) 0.1746(3) 0.35298(11) 0.0178(5) Uani 1 1 d . .
C14 C 0.6179(2) 0.0865(3) 0.31345(11) 0.0184(5) Uani 1 1 d . .
C15 C 0.5472(3) 0.1576(3) 0.26392(12) 0.0223(6) Uani 1 1 d . .
H15 H 0.4918 0.1004 0.2370 0.027 Uiso 1 1 calc R U
C16 C 0.5596(3) 0.3127(3) 0.25487(12) 0.0258(6) Uani 1 1 d . .
H16 H 0.5112 0.3626 0.2219 0.031 Uiso 1 1 calc R U
C17 C 0.6423(3) 0.3972(3) 0.29354(12) 0.0257(6) Uani 1 1 d . .
H17 H 0.6502 0.5032 0.2856 0.031 Uiso 1 1 calc R U
C18 C 0.7130(3) 0.3302(3) 0.34313(12) 0.0221(6) Uani 1 1 d . .
H18 H 0.7692 0.3880 0.3693 0.026 Uiso 1 1 calc R U
C19 C 0.6299(2) -0.0687(3) 0.33459(11) 0.0171(5) Uani 1 1 d . .
H19 H 0.5877 -0.1537 0.3163 0.020 Uiso 1 1 calc R U
C20 C 0.8298(2) 0.1157(3) 0.45355(11) 0.0167(5) Uani 1 1 d . .
C21 C 0.7957(3) 0.2407(3) 0.49234(12) 0.0204(5) Uani 1 1 d . .
H21 H 0.7298 0.3043 0.4782 0.024 Uiso 1 1 calc R U
C22 C 0.8574(3) 0.2728(3) 0.55136(11) 0.0202(6) Uani 1 1 d . .
H22 H 0.8332 0.3576 0.5777 0.024 Uiso 1 1 calc R U
C23 C 0.7995(2) -0.3059(3) 0.53929(12) 0.0199(5) Uani 1 1 d . .
H23 H 0.8587 -0.3722 0.5198 0.024 Uiso 1 1 calc R U
C24 C 0.7785(3) -0.3107(3) 0.60758(12) 0.0239(6) Uani 1 1 d . .
H24 H 0.8232 -0.3801 0.6348 0.029 Uiso 1 1 calc R U

loop_
_atom_site_aniso_label
_atom_site_aniso_U_11
_atom_site_aniso_U_22
_atom_site_aniso_U_33
_atom_site_aniso_U_23
_atom_site_aniso_U_13
_atom_site_aniso_U_12
O1 0.0343(13) 0.0294(10) 0.0230(9) -0.0089(8) -0.0053(8) 0.0038(9)
O2 0.0170(9) 0.0174(8) 0.0222(8) -0.0056(7) 0.0038(8) -0.0033(7)
O3 0.0281(11) 0.0367(11) 0.0199(9) -0.0061(8) -0.0092(8) 0.0079(9)
N1 0.0170(12) 0.0158(9) 0.0172(9) -0.0015(8) -0.0023(9) 0.0008(8)
N2 0.0155(11) 0.0171(9) 0.0172(9) -0.0001(8) 0.0010(9) 0.0013(8)
C1 0.0366(19) 0.0464(17) 0.0251(14) -0.0076(12) -0.0153(13) 0.0064(15)
C2 0.0203(15) 0.0213(12) 0.0188(12) 0.0015(10) -0.0015(11) -0.0036(11)
C3 0.0177(14) 0.0196(11) 0.0188(11) 0.0021(9) -0.0019(11) -0.0037(11)
C4 0.0123(13) 0.0194(11) 0.0205(11) 0.0020(9) 0.0001(10) -0.0007(10)
C5 0.0124(12) 0.0152(11) 0.0177(10) 0.0019(9) 0.0032(10) -0.0014(11)
C6 0.0174(13) 0.0165(10) 0.0157(11) 0.0013(9) 0.0006(10) 0.0022(10)
C7 0.0146(13) 0.0143(11) 0.0180(11) -0.0031(9) 0.0010(10) -0.0006(10)
C8 0.0136(13) 0.0170(11) 0.0194(11) -0.0019(9) 0.0024(10) -0.0037(10)
C9 0.0175(14) 0.0186(11) 0.0226(11) -0.0012(10) 0.0012(11) 0.0009(11)
C10 0.0219(16) 0.0269(13) 0.0270(13) -0.0054(11) 0.0074(11) 0.0016(12)
C11 0.0253(16) 0.0326(14) 0.0175(12) -0.0006(10) 0.0049(12) -0.0027(12)
C12 0.0134(13) 0.0189(11) 0.0158(10) -0.0031(9) 0.0039(10) -0.0003(10)
C13 0.0160(14) 0.0219(12) 0.0156(12) -0.0022(9) -0.0024(10) 0.0038(11)
C14 0.0181(14) 0.0209(12) 0.0162(11) -0.0020(9) 0.0020(10) 0.0007(11)
C15 0.0226(15) 0.0274(13) 0.0171(12) -0.0024(10) -0.0033(11) 0.0036(12)
C16 0.0304(17) 0.0272(13) 0.0199(12) 0.0009(10) -0.0067(12) 0.0046(12)
C17 0.0352(18) 0.0186(11) 0.0232(12) -0.0010(10) -0.0021(12) 0.0041(12)
C18 0.0245(15) 0.0206(12) 0.0211(12) -0.0031(10) -0.0056(11) 0.0004(12)
C19 0.0143(13) 0.0206(12) 0.0162(11) -0.0038(9) 0.0030(10) -0.0025(11)
C20 0.0158(14) 0.0173(11) 0.0170(11) 0.0009(9) -0.0008(10) -0.0026(10)
C21 0.0209(15) 0.0184(11) 0.0219(12) -0.0007(10) -0.0016(11) 0.0033(11)
C22 0.0227(15) 0.0182(12) 0.0197(12) -0.0034(9) -0.0011(11) 0.0007(11)
C23 0.0163(14) 0.0199(11) 0.0235(12) -0.0013(10) 0.0030(11) 0.0008(10)
C24 0.0220(15) 0.0279(13) 0.0216(13) 0.0044(10) -0.0019(11) -0.0002(12)

loop_
_atom_type_symbol
_atom_type_description
_atom_type_scat_dispersion_real
_atom_type_scat_dispersion_imag
_atom_type_scat_source
C C 0.0033 0.0016 'International Tables Vol C Tables 4.2.6.8 and 6.1.1.4'
H H 0.0000 0.0000 'International Tables Vol C Tables 4.2.6.8 and 6.1.1.4'
N N 0.0061 0.0033 'International Tables Vol C Tables 4.2.6.8 and 6.1.1.4'
O O 0.0106 0.0060 'International Tables Vol C Tables 4.2.6.8 and 6.1.1.4'

loop_
_geom_angle_atom_site_label_1
_geom_angle_atom_site_label_2
_geom_angle_atom_site_label_3
_geom_angle
C7 O2 H2 109.5
C2 O3 C1 115.8(2)
C13 N1 C12 107.65(18)
C13 N1 C20 127.16(18)
C12 N1 C20 124.06(18)
C6 N2 C5 120.2(2)
O3 C1 H1A 109.5
O3 C1 H1B 109.5
H1A C1 H1B 109.5
O3 C1 H1C 109.5
H1A C1 H1C 109.5
H1B C1 H1C 109.5
O1 C2 O3 123.6(2)
O1 C2 C3 124.0(2)
O3 C2 C3 112.4(2)
C4 C3 C22 119.8(2)
C4 C3 C2 122.4(2)
C22 C3 C2 117.8(2)
C3 C4 C5 120.4(2)
C3 C4 H4 119.8
C5 C4 H4 119.8
C4 C5 C20 119.5(2)
C4 C5 N2 117.0(2)
C20 C5 N2 123.4(2)
N2 C6 C7 126.7(2)
N2 C6 H6 116.6
C7 C6 H6 116.6
O2 C7 C12 109.78(19)
O2 C7 C6 105.51(18)
C12 C7 C6 105.11(18)
O2 C7 C8 110.14(18)
C12 C7 C8 115.37(19)
C6 C7 C8 110.37(19)
C9 C8 C23 119.2(2)
C9 C8 C7 123.3(2)
C23 C8 C7 117.5(2)
C8 C9 C10 120.3(2)
C8 C9 H9 119.9
C10 C9 H9 119.9
C11 C10 C9 120.1(2)
C11 C10 H10 119.9
C9 C10 H10 119.9
C10 C11 C24 120.2(2)
C10 C11 H11 119.9
C24 C11 H11 119.9
C19 C12 N1 109.9(2)
C19 C12 C7 130.1(2)
N1 C12 C7 119.8(2)
C18 C13 N1 130.3(2)
C18 C13 C14 122.3(2)
N1 C13 C14 107.3(2)
C15 C14 C13 119.3(2)
C15 C14 C19 133.1(2)
C13 C14 C19 107.6(2)
C16 C15 C14 118.7(2)
C16 C15 H15 120.6
C14 C15 H15 120.6
C15 C16 C17 120.9(2)
C15 C16 H16 119.5
C17 C16 H16 119.5
C18 C17 C16 121.7(2)
C18 C17 H17 119.2
C16 C17 H17 119.2
C17 C18 C13 117.1(2)
C17 C18 H18 121.5
C13 C18 H18 121.5
C12 C19 C14 107.4(2)
C12 C19 H19 126.3
C14 C19 H19 126.3
C21 C20 C5 119.6(2)
C21 C20 N1 119.4(2)
C5 C20 N1 120.9(2)
C22 C21 C20 120.4(2)
C22 C21 H21 119.8
C20 C21 H21 119.8
C21 C22 C3 120.2(2)
C21 C22 H22 119.9
C3 C22 H22 119.9
C24 C23 C8 120.4(2)
C24 C23 H23 119.8
C8 C23 H23 119.8
C23 C24 C11 119.8(2)
C23 C24 H24 120.1
C11 C24 H24 120.1

loop_
_geom_bond_atom_site_label_1
_geom_bond_atom_site_label_2
_geom_bond_distance
O1 C2 1.207(3)
O2 C7 1.421(3)
O2 H2 0.8400
O3 C2 1.333(3)
O3 C1 1.455(3)
N1 C13 1.402(3)
N1 C12 1.405(3)
N1 C20 1.412(3)
N2 C6 1.270(3)
N2 C5 1.422(3)
C1 H1A 0.9800
C1 H1B 0.9800
C1 H1C 0.9800
C2 C3 1.491(4)
C3 C4 1.391(3)
C3 C22 1.392(4)
C4 C5 1.397(3)
C4 H4 0.9500
C5 C20 1.401(3)
C6 C7 1.520(3)
C6 H6 0.9500
C7 C12 1.503(3)
C7 C8 1.530(3)
C8 C9 1.387(3)
C8 C23 1.397(3)
C9 C10 1.391(3)
C9 H9 0.9500
C10 C11 1.379(4)
C10 H10 0.9500
C11 C24 1.389(4)
C11 H11 0.9500
C12 C19 1.353(3)
C13 C18 1.392(3)
C13 C14 1.407(3)
C14 C15 1.399(4)
C14 C19 1.434(3)
C15 C16 1.383(4)
C15 H15 0.9500
C16 C17 1.396(4)
C16 H16 0.9500
C17 C18 1.384(4)
C17 H17 0.9500
C18 H18 0.9500
C19 H19 0.9500
C20 C21 1.395(3)
C21 C22 1.385(3)
C21 H21 0.9500
C22 H22 0.9500
C23 C24 1.385(3)
C23 H23 0.9500
C24 H24 0.9500
